data_7209809
loop_
_publ_author_name
'Li, Li'
'Yue, Jun-Ming'
'Qiao, Yong-Zhen'
'Niu, Yun-Yin'
'Hou, Hong-Wei'

_publ_section_title
;
 The side chain template effect in viologen on the formation of
 polypseudorotaxane architecture: six novel metal coordination polymers
 and their properties
;
_journal_issue 19
_journal_name_full CrystEngComm
_journal_page_first 3835
_journal_paper_doi 10.1039/c3ce40276b
_journal_volume 15
_journal_year 2013
_chemical_formula_sum 'C8 H7 Cu N3 S2'
_chemical_formula_weight 272.83
_chemical_name_systematic
;
?
;
_space_group_IT_number 14
_symmetry_cell_setting monoclinic
_symmetry_space_group_name_Hall '-P 2ybc'
_symmetry_space_group_name_H-M 'P 1 21/c 1'
_atom_sites_solution_hydrogens geom
_atom_sites_solution_primary direct
_atom_sites_solution_secondary difmap
_audit_creation_method SHELXL-97
_cell_angle_alpha 90.00
_cell_angle_beta 91.740(3)
_cell_angle_gamma 90.00
_cell_formula_units_Z 4
_cell_length_a 9.6447(3)
_cell_length_b 10.2793(4)
_cell_length_c 10.6510(3)
_cell_measurement_temperature 293(2)
_cell_volume 1055.46(6)
_computing_structure_refinement 'SHELXL-97 (Sheldrick, 1997)'
_computing_structure_solution 'SHELXS-97 (Sheldrick, 1990)'
_diffrn_ambient_temperature 293(2)
_diffrn_measured_fraction_theta_full 0.998
_diffrn_measured_fraction_theta_max 0.998
_diffrn_radiation_monochromator graphite
_diffrn_radiation_source 'fine-focus sealed tube'
_diffrn_radiation_type MoK\a
_diffrn_radiation_wavelength 0.71073
_diffrn_reflns_av_R_equivalents 0.0228
_diffrn_reflns_av_sigmaI/netI 0.0331
_diffrn_reflns_limit_h_max 11
_diffrn_reflns_limit_h_min -11
_diffrn_reflns_limit_k_max 12
_diffrn_reflns_limit_k_min -9
_diffrn_reflns_limit_l_max 12
_diffrn_reflns_limit_l_min -12
_diffrn_reflns_number 4256
_diffrn_reflns_theta_full 25.49
_diffrn_reflns_theta_max 25.49
_diffrn_reflns_theta_min 2.90
_exptl_absorpt_coefficient_mu 2.425
_exptl_absorpt_correction_T_max 0.7124
_exptl_absorpt_correction_T_min 0.6054
_exptl_absorpt_correction_type multi-scan
_exptl_crystal_density_diffrn 1.717
_exptl_crystal_density_method 'not measured'
_exptl_crystal_F_000 548
_exptl_crystal_size_max 0.23
_exptl_crystal_size_mid 0.19
_exptl_crystal_size_min 0.15
_refine_diff_density_max 0.454
_refine_diff_density_min -0.221
_refine_diff_density_rms 0.081
_refine_ls_extinction_method none
_refine_ls_goodness_of_fit_ref 0.947
_refine_ls_hydrogen_treatment mixed
_refine_ls_matrix_type full
_refine_ls_number_parameters 128
_refine_ls_number_reflns 1962
_refine_ls_number_restraints 0
_refine_ls_restrained_S_all 0.947
_refine_ls_R_factor_all 0.0668
_refine_ls_R_factor_gt 0.0488
_refine_ls_shift/su_max 0.157
_refine_ls_shift/su_mean 0.004
_refine_ls_structure_factor_coef Fsqd
_refine_ls_weighting_details 'calc w=1/[\s^2^(Fo^2^)+(0.0528P)^2^+1.4045P] where P=(Fo^2^+2Fc^2^)/3'
_refine_ls_weighting_scheme calc
_refine_ls_wR_factor_gt 0.1093
_refine_ls_wR_factor_ref 0.1228
_reflns_number_gt 1452
_reflns_number_total 1962
_reflns_threshold_expression >2sigma(I)
_cod_data_source_file c3ce40276b.txt
_cod_data_source_block 20110919a
_cod_original_sg_symbol_H-M P21/c
_cod_database_code 7209809

loop_
_symmetry_equiv_pos_as_xyz
'x, y, z'
'-x, y+1/2, -z+1/2'
'-x, -y, -z'
'x, -y-1/2, z-1/2'

loop_
_atom_site_label
_atom_site_type_symbol
_atom_site_fract_x
_atom_site_fract_y
_atom_site_fract_z
_atom_site_U_iso_or_equiv
_atom_site_adp_type
_atom_site_occupancy
_atom_site_symmetry_multiplicity
_atom_site_calc_flag
_atom_site_refinement_flags
Cu1 Cu 0.18773(7) 0.14024(7) 0.61855(6) 0.0783(3) Uani 1 1 d .
N1 N 0.2402(5) 0.3204(4) 0.2908(4) 0.0749(11) Uani 1 1 d .
N2 N 0.0139(4) 0.1602(4) 0.5264(4) 0.0715(11) Uani 1 1 d .
N3 N 0.2917(4) 0.5424(4) 0.6975(4) 0.0671(10) Uani 1 1 d .
S1 S 0.37665(13) 0.24170(15) 0.51264(13) 0.0802(4) Uani 1 1 d .
S2 S -0.23078(13) 0.10238(14) 0.38950(13) 0.0745(4) Uani 1 1 d .
C1 C 0.1766(5) 0.4938(5) 0.7435(5) 0.0723(13) Uani 1 1 d .
H1 H 0.1747 0.4715 0.8280 0.087 Uiso 1 1 calc R
C2 C 0.0602(5) 0.4759(5) 0.6683(5) 0.0705(13) Uani 1 1 d .
H2 H -0.0197 0.4413 0.7017 0.085 Uiso 1 1 calc R
C3 C 0.0621(4) 0.5098(4) 0.5419(4) 0.0583(11) Uani 1 1 d .
C4 C 0.1839(4) 0.5604(5) 0.4979(4) 0.0629(11) Uani 1 1 d .
H4 H 0.1891 0.5837 0.4138 0.075 Uiso 1 1 calc R
C5 C 0.2959(5) 0.5764(5) 0.5759(5) 0.0704(13) Uani 1 1 d .
H5 H 0.3769 0.6115 0.5450 0.084 Uiso 1 1 calc R
C6 C 0.4168(6) 0.5601(7) 0.7812(5) 0.103(2) Uani 1 1 d .
H6A H 0.3890 0.5887 0.8625 0.155 Uiso 1 1 calc R
H6B H 0.4766 0.6242 0.7457 0.155 Uiso 1 1 calc R
H6C H 0.4656 0.4790 0.7894 0.155 Uiso 1 1 calc R
C7 C 0.2963(5) 0.2871(5) 0.3819(4) 0.0653(12) Uani 1 1 d .
C8 C -0.0857(5) 0.1373(5) 0.4697(5) 0.0640(11) Uani 1 1 d .

loop_
_atom_site_aniso_label
_atom_site_aniso_U_11
_atom_site_aniso_U_22
_atom_site_aniso_U_33
_atom_site_aniso_U_23
_atom_site_aniso_U_13
_atom_site_aniso_U_12
Cu1 0.0787(5) 0.0918(5) 0.0634(4) -0.0003(3) -0.0115(3) -0.0078(3)
N1 0.087(3) 0.080(3) 0.057(2) 0.006(2) -0.004(2) 0.000(2)
N2 0.068(2) 0.068(3) 0.078(3) -0.004(2) -0.009(2) -0.001(2)
N3 0.062(2) 0.071(3) 0.068(2) -0.005(2) -0.0029(19) -0.005(2)
S1 0.0681(7) 0.0957(10) 0.0762(8) 0.0252(7) -0.0097(6) -0.0077(7)
S2 0.0648(7) 0.0720(8) 0.0858(9) -0.0065(7) -0.0102(6) 0.0045(6)
C1 0.071(3) 0.086(4) 0.060(3) -0.003(2) 0.003(2) -0.003(3)
C2 0.060(3) 0.085(4) 0.066(3) 0.002(3) 0.002(2) -0.008(2)
C3 0.062(2) 0.056(3) 0.058(2) -0.006(2) 0.0015(19) 0.007(2)
C4 0.061(3) 0.063(3) 0.064(3) 0.005(2) 0.004(2) -0.007(2)
C5 0.061(3) 0.073(3) 0.076(3) 0.003(3) 0.005(2) -0.011(2)
C6 0.081(4) 0.148(6) 0.080(4) 0.002(4) -0.023(3) -0.027(4)
C7 0.070(3) 0.062(3) 0.065(3) 0.003(2) 0.010(2) -0.004(2)
C8 0.069(3) 0.059(3) 0.064(3) 0.000(2) 0.008(2) 0.011(2)

loop_
_atom_type_symbol
_atom_type_description
_atom_type_scat_dispersion_real
_atom_type_scat_dispersion_imag
_atom_type_scat_source
C C 0.0033 0.0016 'International Tables Vol C Tables 4.2.6.8 and 6.1.1.4'
H H 0.0000 0.0000 'International Tables Vol C Tables 4.2.6.8 and 6.1.1.4'
N N 0.0061 0.0033 'International Tables Vol C Tables 4.2.6.8 and 6.1.1.4'
S S 0.1246 0.1234 'International Tables Vol C Tables 4.2.6.8 and 6.1.1.4'
Cu Cu 0.3201 1.2651 'International Tables Vol C Tables 4.2.6.8 and 6.1.1.4'

loop_
_geom_angle_atom_site_label_1
_geom_angle_atom_site_label_2
_geom_angle_atom_site_label_3
_geom_angle
_geom_angle_site_symmetry_1
_geom_angle_site_symmetry_3
N2 Cu1 N1 131.30(19) . 4_566
N2 Cu1 S1 111.97(13) . .
N1 Cu1 S1 100.02(14) 4_566 .
N2 Cu1 S2 103.22(13) . 3_556
N1 Cu1 S2 101.54(14) 4_566 3_556
S1 Cu1 S2 106.48(6) . 3_556
C7 N1 Cu1 165.5(4) . 4_565
C8 N2 Cu1 161.9(4) . .
C1 N3 C5 120.3(4) . .
C1 N3 C6 119.9(4) . .
C5 N3 C6 119.8(4) . .
C7 S1 Cu1 100.13(17) . .
C8 S2 Cu1 95.41(17) . 3_556
N3 C1 C2 121.0(5) . .
N3 C1 H1 119.5 . .
C2 C1 H1 119.5 . .
C1 C2 C3 119.8(5) . .
C1 C2 H2 120.1 . .
C3 C2 H2 120.1 . .
C4 C3 C2 117.3(4) . .
C4 C3 C3 121.8(5) . 3_566
C2 C3 C3 120.9(5) . 3_566
C5 C4 C3 120.6(4) . .
C5 C4 H4 119.7 . .
C3 C4 H4 119.7 . .
N3 C5 C4 120.9(4) . .
N3 C5 H5 119.5 . .
C4 C5 H5 119.5 . .
N3 C6 H6A 109.5 . .
N3 C6 H6B 109.5 . .
H6A C6 H6B 109.5 . .
N3 C6 H6C 109.5 . .
H6A C6 H6C 109.5 . .
H6B C6 H6C 109.5 . .
N1 C7 S1 179.2(5) . .
N2 C8 S2 179.0(5) . .

loop_
_geom_bond_atom_site_label_1
_geom_bond_atom_site_label_2
_geom_bond_distance
_geom_bond_site_symmetry_2
Cu1 N2 1.928(4) .
Cu1 N1 1.931(4) 4_566
Cu1 S1 2.4093(15) .
Cu1 S2 2.5302(16) 3_556
N1 C7 1.149(6) .
N1 Cu1 1.931(4) 4_565
N2 C8 1.144(6) .
N3 C1 1.324(6) .
N3 C5 1.344(6) .
N3 C6 1.490(6) .
S1 C7 1.641(5) .
S2 C8 1.656(5) .
S2 Cu1 2.5302(16) 3_556
C1 C2 1.372(6) .
C1 H1 0.9300 .
C2 C3 1.391(6) .
C2 H2 0.9300 .
C3 C4 1.380(6) .
C3 C3 1.485(8) 3_566
C4 C5 1.353(6) .
C4 H4 0.9300 .
C5 H5 0.9300 .
C6 H6A 0.9600 .
C6 H6B 0.9600 .
C6 H6C 0.9600 .

loop_
_geom_torsion_atom_site_label_1
_geom_torsion_atom_site_label_2
_geom_torsion_atom_site_label_3
_geom_torsion_atom_site_label_4
_geom_torsion
_geom_torsion_site_symmetry_1
_geom_torsion_site_symmetry_4
N1 Cu1 N2 C8 -118.0(13) 4_566 .
S1 Cu1 N2 C8 114.9(14) . .
S2 Cu1 N2 C8 0.7(14) 3_556 .
N2 Cu1 S1 C7 -5.2(2) . .
N1 Cu1 S1 C7 -147.7(2) 4_566 .
S2 Cu1 S1 C7 106.97(19) 3_556 .
C5 N3 C1 C2 0.7(8) . .
C6 N3 C1 C2 -179.7(5) . .
N3 C1 C2 C3 -0.4(8) . .
C1 C2 C3 C4 0.2(7) . .
C1 C2 C3 C3 179.4(5) . 3_566
C2 C3 C4 C5 -0.3(7) . .
C3 C3 C4 C5 -179.5(5) 3_566 .
C1 N3 C5 C4 -0.9(8) . .
C6 N3 C5 C4 179.5(5) . .
C3 C4 C5 N3 0.7(8) . .
Cu1 N1 C7 S1 110(31) 4_565 .
Cu1 S1 C7 N1 113(31) . .
Cu1 N2 C8 S2 56(29) . .
Cu1 S2 C8 N2 -57(28) 3_556 .
